data_7702833
loop_
_publ_author_name
'Gibson, Vernon C.'
'Newton, Claire'
'Redshaw, Carl'
'Solan, Gregory A.'
'White, Andrew J. P.'
'Williams, David J.'

_publ_section_title
;
 Chromium complexes bearing pyrrolide-imine N,N-chelate ligands:
 synthesis, structures and ethylene polymerisation behaviourElectronic
 supplementary information (ESI) available: a plot of the molecular
 structure of 3a. See http://www.rsc.org/suppdata/dt/b2/b204568k/
;
_journal_issue 21
_journal_name_full 'Journal of the Chemical Society, Dalton Transactions'
_journal_page_first 4017
_journal_paper_doi 10.1039/b204568k
_journal_year 2002
_chemical_formula_sum 'C44.5 H64 Cl2 Cr Li N4 O2'
_chemical_formula_weight 816.84
_space_group_IT_number 14
_space_group_name_Hall '-P 2ybc'
_space_group_name_H-M_alt 'P 1 21/c 1'
_symmetry_cell_setting monoclinic
_symmetry_space_group_name_H-M 'P 1 21/c 1'
_atom_sites_solution_hydrogens geom
_atom_sites_solution_primary direct
_atom_sites_solution_secondary difmap
_audit_creation_method SHELXL
_cell_angle_alpha 90.00
_cell_angle_beta 102.061(14)
_cell_angle_gamma 90.00
_cell_formula_units_Z 4
_cell_length_a 17.598(4)
_cell_length_b 17.638(4)
_cell_length_c 15.151(4)
_cell_measurement_reflns_used 30
_cell_measurement_temperature 203(2)
_cell_measurement_theta_max 10.50
_cell_measurement_theta_min 4.74
_cell_volume 4599.0(19)
_computing_cell_refinement 'Siemens XSCANS'
_computing_data_collection 'Siemens XSCANS'
_computing_data_reduction 'Siemens SHELXTL'
_computing_molecular_graphics 'Siemens SHELXTL'
_computing_publication_material 'Siemens SHELXTL'
_computing_structure_refinement 'SHELXL-93 (Sheldrick, 1993)'
_computing_structure_solution 'SHELXS-86 (Sheldrick, 1990)'
_diffrn_ambient_temperature 203(2)
_diffrn_measurement_device 'Siemens P4'
_diffrn_measurement_method '\w scans'
_diffrn_radiation_monochromator graphite
_diffrn_radiation_source 'fine-focus sealed tube'
_diffrn_radiation_type MoK\a
_diffrn_radiation_wavelength 0.71073
_diffrn_reflns_av_R_equivalents 0.0575
_diffrn_reflns_av_sigmaI/netI 0.1852
_diffrn_reflns_limit_h_max 18
_diffrn_reflns_limit_h_min -18
_diffrn_reflns_limit_k_max 0
_diffrn_reflns_limit_k_min -18
_diffrn_reflns_limit_l_max 16
_diffrn_reflns_limit_l_min 0
_diffrn_reflns_number 6217
_diffrn_reflns_theta_max 22.50
_diffrn_reflns_theta_min 1.80
_diffrn_standards_interval_count 97
_diffrn_standards_number 3
_exptl_absorpt_coefficient_mu 0.403
_exptl_absorpt_correction_type none
_exptl_crystal_colour Orange/red
_exptl_crystal_density_diffrn 1.180
_exptl_crystal_description prisms
_exptl_crystal_F_000 1744
_exptl_crystal_size_max 0.30
_exptl_crystal_size_mid 0.27
_exptl_crystal_size_min 0.07
_refine_diff_density_max 0.329
_refine_diff_density_min -0.309
_refine_diff_density_rms 0.065
_refine_ls_extinction_method none
_refine_ls_goodness_of_fit_all 0.986
_refine_ls_goodness_of_fit_obs 1.149
_refine_ls_matrix_type full
_refine_ls_number_parameters 526
_refine_ls_number_reflns 4898
_refine_ls_number_restraints 110
_refine_ls_restrained_S_all 3.501
_refine_ls_restrained_S_obs 1.157
_refine_ls_R_factor_all 0.1926
_refine_ls_R_factor_obs 0.0741
_refine_ls_shift/esd_max -0.056
_refine_ls_shift/esd_mean 0.004
_refine_ls_structure_factor_coef Fsqd
_refine_ls_weighting_details 'w=1/[\s^2^(Fo^2^)+(0.0584P)^2^+0.0000P] where P=(Fo^2^+2Fc^2^)/3'
_refine_ls_weighting_scheme calc
_refine_ls_wR_factor_all 0.5432
_refine_ls_wR_factor_obs 0.1331
_reflns_number_observed 2736
_reflns_number_total 5949
_reflns_observed_criterion >2sigma(I)
_cod_data_source_file b204568k.txt
_cod_data_source_block Compound_2
_cod_depositor_comments
;
The following automatic conversions were performed:

data item '_symmetry_cell_setting' value 'Monoclinic' was changed to
'monoclinic' in accordance with the
/home/saulius/struct/COD-crude-data/automatic-downloads/DataCite-retrospective/RSC/depositions/lib/dictionaries/cif_core.dic
dictionary named 'cif_core.dic' version 2.4.2 last updated on
2011-04-26.

data item '_refine_ls_weighting_scheme' value 'calc
w=1/[\s^2^(Fo^2^)+(0.0584P)^2^+0.0000P] where P=(Fo^2^+2Fc^2^)/3' was
changed to 'calc'. A new data item '_refine_ls_weighting_details' was
created with the value set to
'w=1/[\s^2^(Fo^2^)+(0.0584P)^2^+0.0000P] where P=(Fo^2^+2Fc^2^)/3'.

Automatic conversion script
Id: cif_fix_values 6909 2019-04-08 15:41:33Z antanas 
;
_cod_original_cell_volume 4599.1(20)
_cod_original_sg_symbol_H-M P2(1)/c
_cod_original_formula_sum 'C44.50 H64 N4 O2 Cl2 Li Cr'
_cod_database_code 7702833

loop_
_symmetry_equiv_pos_as_xyz
'x, y, z'
'-x, y+1/2, -z+1/2'
'-x, -y, -z'
'x, -y-1/2, z-1/2'

loop_
_atom_site_aniso_label
_atom_site_aniso_U_11
_atom_site_aniso_U_22
_atom_site_aniso_U_33
_atom_site_aniso_U_23
_atom_site_aniso_U_13
_atom_site_aniso_U_12
Cr 0.0317(7) 0.0341(8) 0.0385(8) 0.0009(7) 0.0118(6) 0.0026(7)
Li 0.046(10) 0.051(10) 0.069(12) -0.008(9) 0.004(9) 0.006(8)
Cl1 0.0427(13) 0.0466(15) 0.0481(14) -0.0062(12) 0.0171(11) 0.0071(11)
Cl2 0.0472(13) 0.0434(14) 0.0447(14) 0.0075(11) 0.0132(11) 0.0108(11)
N1 0.027(4) 0.047(5) 0.035(4) 0.002(4) 0.014(3) 0.002(3)
C2 0.033(5) 0.066(7) 0.045(6) 0.002(5) 0.010(5) -0.003(5)
C3 0.038(6) 0.070(7) 0.048(6) 0.000(5) 0.006(5) -0.023(5)
C4 0.052(6) 0.059(7) 0.051(7) -0.007(5) 0.010(5) -0.013(5)
C5 0.035(5) 0.050(6) 0.032(5) -0.002(5) -0.002(4) 0.005(5)
C6 0.044(6) 0.035(5) 0.032(5) 0.000(4) 0.003(4) 0.002(5)
N7 0.028(4) 0.032(4) 0.032(4) 0.004(3) 0.005(3) 0.004(3)
C8 0.032(5) 0.039(5) 0.038(6) -0.002(4) 0.012(4) 0.000(4)
C9 0.062(7) 0.038(6) 0.034(6) -0.006(5) 0.015(5) -0.004(5)
C10 0.107(10) 0.040(6) 0.042(6) 0.001(5) 0.041(7) -0.006(6)
C11 0.044(7) 0.072(8) 0.085(9) -0.012(7) 0.037(6) 0.001(6)
C12 0.046(6) 0.063(7) 0.054(7) -0.011(6) 0.017(5) -0.001(5)
C13 0.028(5) 0.040(5) 0.046(6) -0.013(5) 0.011(4) -0.004(4)
C14 0.078(7) 0.048(6) 0.044(6) 0.005(5) 0.010(5) 0.010(5)
C15 0.075(8) 0.070(7) 0.056(7) 0.001(6) 0.005(6) 0.009(6)
C16 0.120(11) 0.071(8) 0.055(7) 0.021(6) 0.012(7) 0.011(7)
C17 0.030(5) 0.082(8) 0.041(6) -0.013(6) 0.007(5) 0.011(5)
C18 0.129(11) 0.063(8) 0.075(9) 0.021(7) 0.023(8) 0.013(8)
C19 0.043(7) 0.155(13) 0.073(8) -0.001(8) -0.012(6) 0.032(7)
N21 0.032(4) 0.039(5) 0.033(4) -0.004(4) 0.011(3) -0.002(3)
C22 0.049(6) 0.032(5) 0.043(6) -0.004(5) 0.014(5) -0.003(5)
C23 0.038(5) 0.040(6) 0.048(6) 0.024(5) 0.006(5) 0.015(5)
C24 0.035(5) 0.055(6) 0.044(6) 0.005(5) 0.011(5) -0.001(5)
C25 0.042(6) 0.035(5) 0.036(5) 0.000(4) 0.012(5) 0.003(4)
C26 0.033(5) 0.046(6) 0.030(5) -0.002(4) 0.006(4) 0.002(4)
N27 0.028(4) 0.034(4) 0.035(4) 0.001(4) 0.004(3) 0.002(3)
C28 0.036(5) 0.027(5) 0.046(6) -0.006(5) 0.003(4) 0.001(4)
C29 0.033(5) 0.025(5) 0.039(5) 0.000(4) 0.000(4) -0.019(4)
C30 0.042(6) 0.053(7) 0.064(7) 0.005(6) 0.015(5) 0.002(5)
C31 0.065(7) 0.027(5) 0.080(8) -0.001(6) 0.020(6) 0.000(5)
C32 0.049(6) 0.065(8) 0.059(7) -0.021(6) 0.001(6) 0.015(6)
C33 0.032(5) 0.036(6) 0.062(7) -0.008(5) 0.006(5) 0.008(4)
C34 0.052(6) 0.030(5) 0.060(7) 0.000(5) 0.025(5) -0.005(4)
C35 0.063(7) 0.070(7) 0.087(8) -0.023(7) 0.029(6) -0.006(6)
C36 0.129(11) 0.056(7) 0.051(7) -0.005(6) 0.042(7) -0.019(7)
C37 0.050(6) 0.054(6) 0.034(6) -0.016(5) -0.007(5) -0.005(5)
C38 0.059(7) 0.078(8) 0.046(6) 0.005(6) 0.023(5) -0.003(6)
C39 0.069(8) 0.072(8) 0.085(9) -0.029(7) 0.022(7) 0.002(6)
O40 0.040(4) 0.076(5) 0.058(4) -0.009(4) 0.015(3) 0.003(3)
C41 0.080(8) 0.108(10) 0.057(7) -0.040(7) 0.012(6) -0.015(8)
C42 0.073(14) 0.071(14) 0.085(15) -0.005(12) -0.013(11) -0.018(11)
C43 0.073(9) 0.200(17) 0.070(9) -0.037(10) 0.021(7) -0.038(10)
C44 0.049(7) 0.102(9) 0.060(7) -0.026(7) 0.021(6) -0.007(6)
O50 0.067(5) 0.041(4) 0.105(6) 0.000(4) 0.023(4) 0.007(4)
C51 0.085(9) 0.065(8) 0.081(9) -0.005(7) 0.018(7) 0.018(7)
C52 0.100(14) 0.057(12) 0.133(16) -0.026(12) -0.004(13) -0.001(11)
C53 0.103(16) 0.050(12) 0.153(19) 0.007(13) -0.005(14) -0.008(11)
C54 0.063(7) 0.063(8) 0.107(10) 0.002(7) 0.016(7) -0.003(6)
C60 0.244(30) 0.120(19) 0.248(28) 0.102(20) 0.169(29) 0.009(24)
C61 0.253(27) 0.109(18) 0.238(29) 0.085(20) 0.188(25) 0.046(20)
C62 0.261(26) 0.106(21) 0.251(28) 0.082(20) 0.188(24) 0.053(21)
C63 0.267(26) 0.089(19) 0.246(29) 0.103(21) 0.176(25) 0.041(20)
C64 0.231(32) 0.122(21) 0.261(30) 0.115(21) 0.184(28) 0.053(23)

loop_
_atom_site_label
_atom_site_type_symbol
_atom_site_fract_x
_atom_site_fract_y
_atom_site_fract_z
_atom_site_U_iso_or_equiv
_atom_site_thermal_displace_type
_atom_site_occupancy
_atom_site_calc_flag
_atom_site_refinement_flags
_atom_site_disorder_group
Cr Cr -0.19211(7) 0.03121(8) 0.10395(9) 0.0341(4) Uani 1 d . .
Li Li -0.0730(9) -0.1121(9) 0.1451(12) 0.056(5) Uani 1 d . .
Cl1 Cl -0.12932(12) -0.04471(13) 0.01365(14) 0.0447(6) Uani 1 d . .
Cl2 Cl -0.15855(13) -0.05649(12) 0.22284(15) 0.0446(6) Uani 1 d . .
N1 N -0.0963(4) 0.0964(4) 0.1318(4) 0.035(2) Uani 1 d . .
C2 C -0.0295(5) 0.1037(6) 0.1032(6) 0.048(2) Uani 1 d . .
H2A H -0.0091(5) 0.0667(6) 0.0701(6) 0.057 Uiso 1 calc R .
C3 C 0.0053(5) 0.1727(6) 0.1288(6) 0.052(3) Uani 1 d . .
H3A H 0.0526(5) 0.1903(6) 0.1168(6) 0.063 Uiso 1 calc R .
C4 C -0.0426(5) 0.2109(6) 0.1754(6) 0.054(3) Uani 1 d . .
H4A H -0.0345(5) 0.2594(6) 0.2014(6) 0.065 Uiso 1 calc R .
C5 C -0.1059(5) 0.1624(5) 0.1759(6) 0.040(2) Uani 1 d . .
C6 C -0.1729(5) 0.1671(5) 0.2112(5) 0.037(2) Uani 1 d . .
H6A H -0.1806(5) 0.2096(5) 0.2457(5) 0.045 Uiso 1 calc R .
N7 N -0.2242(4) 0.1142(4) 0.1971(4) 0.031(2) Uani 1 d . .
C8 C -0.2855(5) 0.1198(5) 0.2476(6) 0.036(2) Uani 1 d . .
C9 C -0.2708(5) 0.0973(5) 0.3370(6) 0.044(2) Uani 1 d . .
C10 C -0.3328(7) 0.1074(5) 0.3840(6) 0.059(3) Uani 1 d . .
H10A H -0.3257(7) 0.0920(5) 0.4446(6) 0.071 Uiso 1 calc R .
C11 C -0.4017(6) 0.1387(6) 0.3427(8) 0.064(3) Uani 1 d . .
H11A H -0.4419(6) 0.1436(6) 0.3745(8) 0.076 Uiso 1 calc R .
C12 C -0.4128(5) 0.1624(5) 0.2575(7) 0.053(3) Uani 1 d . .
H12A H -0.4604(5) 0.1856(5) 0.2318(7) 0.064 Uiso 1 calc R .
C13 C -0.3561(5) 0.1544(5) 0.2036(6) 0.037(2) Uani 1 d . .
C14 C -0.1913(6) 0.0708(5) 0.3876(6) 0.057(3) Uani 1 d . .
H14A H -0.1597(6) 0.0604(5) 0.3420(6) 0.068 Uiso 1 calc R .
C15 C -0.1506(6) 0.1327(6) 0.4489(7) 0.068(3) Uani 1 d . .
H15A H -0.1497(6) 0.1789(6) 0.4143(7) 0.102 Uiso 1 calc R .
H15B H -0.0978(6) 0.1171(6) 0.4747(7) 0.102 Uiso 1 calc R .
H15C H -0.1782(6) 0.1418(6) 0.4970(7) 0.102 Uiso 1 calc R .
C16 C -0.1925(7) -0.0009(6) 0.4417(7) 0.083(4) Uani 1 d . .
H16A H -0.2186(7) -0.0407(6) 0.4027(7) 0.124 Uiso 1 calc R .
H16B H -0.2201(7) 0.0084(6) 0.4898(7) 0.124 Uiso 1 calc R .
H16C H -0.1397(7) -0.0163(6) 0.4675(7) 0.124 Uiso 1 calc R .
C17 C -0.3678(5) 0.1893(6) 0.1119(6) 0.051(3) Uani 1 d . .
H17A H -0.3309(5) 0.1641(6) 0.0801(6) 0.061 Uiso 1 calc R .
C18 C -0.3473(7) 0.2733(6) 0.1175(8) 0.089(4) Uani 1 d . .
H18A H -0.3555(7) 0.2944(6) 0.0571(8) 0.133 Uiso 1 calc R .
H18B H -0.2933(7) 0.2795(6) 0.1473(8) 0.133 Uiso 1 calc R .
H18C H -0.3802(7) 0.2995(6) 0.1516(8) 0.133 Uiso 1 calc R .
C19 C -0.4498(5) 0.1766(7) 0.0543(7) 0.094(4) Uani 1 d . .
H19A H -0.4537(5) 0.2005(7) -0.0041(7) 0.140 Uiso 1 calc R .
H19B H -0.4879(5) 0.1986(7) 0.0845(7) 0.140 Uiso 1 calc R .
H19C H -0.4595(5) 0.1226(7) 0.0462(7) 0.140 Uiso 1 calc R .
N21 N -0.2357(4) 0.1016(4) 0.0020(4) 0.034(2) Uani 1 d . .
C22 C -0.2193(5) 0.1694(5) -0.0308(6) 0.041(2) Uani 1 d . .
H22A H -0.1740(5) 0.1974(5) -0.0085(6) 0.049 Uiso 1 calc R .
C23 C -0.2784(5) 0.1924(5) -0.1020(6) 0.042(2) Uani 1 d . .
H23A H -0.2804(5) 0.2377(5) -0.1353(6) 0.051 Uiso 1 calc R .
C24 C -0.3330(5) 0.1357(5) -0.1138(6) 0.044(2) Uani 1 d . .
H24A H -0.3795(5) 0.1343(5) -0.1577(6) 0.053 Uiso 1 calc R .
C25 C -0.3070(5) 0.0808(5) -0.0493(6) 0.037(2) Uani 1 d . .
C26 C -0.3365(5) 0.0104(5) -0.0249(5) 0.037(2) Uani 1 d . .
H26A H -0.3832(5) -0.0093(5) -0.0586(5) 0.044 Uiso 1 calc R .
N27 N -0.2982(3) -0.0259(4) 0.0439(4) 0.033(2) Uani 1 d . .
C28 C -0.3231(5) -0.1043(5) 0.0532(6) 0.037(2) Uani 1 d . .
C29 C -0.3521(4) -0.1262(4) 0.1291(6) 0.033(2) Uani 1 d . .
C30 C -0.3739(5) -0.2014(5) 0.1345(7) 0.052(3) Uani 1 d . .
H30A H -0.3939(5) -0.2173(5) 0.1843(7) 0.063 Uiso 1 calc R .
C31 C -0.3670(5) -0.2531(5) 0.0692(7) 0.057(3) Uani 1 d . .
H31A H -0.3808(5) -0.3040(5) 0.0754(7) 0.068 Uiso 1 calc R .
C32 C -0.3400(5) -0.2307(6) -0.0048(7) 0.059(3) Uani 1 d . .
H32A H -0.3365(5) -0.2667(6) -0.0495(7) 0.070 Uiso 1 calc R .
C33 C -0.3175(5) -0.1561(5) -0.0165(6) 0.044(2) Uani 1 d . .
C34 C -0.3678(5) -0.0688(5) 0.1964(6) 0.046(2) Uani 1 d . .
H34A H -0.3292(5) -0.0275(5) 0.1994(6) 0.055 Uiso 1 calc R .
C35 C -0.4484(5) -0.0348(6) 0.1614(7) 0.071(3) Uani 1 d . .
H35A H -0.4515(5) -0.0148(6) 0.1011(7) 0.107 Uiso 1 calc R .
H35B H -0.4573(5) 0.0058(6) 0.2013(7) 0.107 Uiso 1 calc R .
H35C H -0.4875(5) -0.0738(6) 0.1598(7) 0.107 Uiso 1 calc R .
C36 C -0.3603(7) -0.1004(6) 0.2895(6) 0.075(4) Uani 1 d . .
H36A H -0.3711(7) -0.0609(6) 0.3297(6) 0.113 Uiso 1 calc R .
H36B H -0.3079(7) -0.1193(6) 0.3109(6) 0.113 Uiso 1 calc R .
H36C H -0.3971(7) -0.1416(6) 0.2883(6) 0.113 Uiso 1 calc R .
C37 C -0.2919(5) -0.1367(5) -0.1038(6) 0.048(3) Uani 1 d . .
H37A H -0.2712(5) -0.0844(5) -0.0986(6) 0.058 Uiso 1 calc R .
C38 C -0.3607(5) -0.1391(6) -0.1822(6) 0.059(3) Uani 1 d . .
H38A H -0.4009(5) -0.1054(6) -0.1703(6) 0.089 Uiso 1 calc R .
H38B H -0.3808(5) -0.1904(6) -0.1900(6) 0.089 Uiso 1 calc R .
H38C H -0.3446(5) -0.1230(6) -0.2367(6) 0.089 Uiso 1 calc R .
C39 C -0.2284(6) -0.1892(6) -0.1215(7) 0.074(3) Uani 1 d . .
H39A H -0.1845(6) -0.1873(6) -0.0708(7) 0.111 Uiso 1 calc R .
H39B H -0.2120(6) -0.1732(6) -0.1759(7) 0.111 Uiso 1 calc R .
H39C H -0.2481(6) -0.2406(6) -0.1291(7) 0.111 Uiso 1 calc R .
O40 O 0.0331(3) -0.0927(4) 0.2011(4) 0.057(2) Uani 1 d D .
C41 C 0.0571(5) -0.0462(7) 0.2788(6) 0.082(4) Uani 1 d D .
H41A H 0.0344(5) -0.0646(7) 0.3286(6) 0.098 Uiso 0.60 calc PR 1
H41B H 0.0405(5) 0.0063(7) 0.2654(6) 0.098 Uiso 0.60 calc PR 1
H41C H 0.0651(5) -0.0762(7) 0.3328(6) 0.098 Uiso 0.40 d PR 2
H41D H 0.0181(5) -0.0088(7) 0.2815(6) 0.098 Uiso 0.40 d PR 2
C42 C 0.1446(6) -0.0509(11) 0.3038(8) 0.081(6) Uani 0.60 d PD 1
H42A H 0.1672(6) -0.0040(11) 0.3326(8) 0.097 Uiso 0.60 calc PR 1
H42B H 0.1617(6) -0.0937(11) 0.3442(8) 0.097 Uiso 0.60 calc PR 1
C42' C 0.1303(10) -0.0056(10) 0.2664(16) 0.072(9) Uiso 0.40 d PD 2
H42C H 0.1178(10) 0.0417(10) 0.2326(16) 0.087 Uiso 0.40 calc PR 2
H42D H 0.1647(10) 0.0055(10) 0.3246(16) 0.087 Uiso 0.40 calc PR 2
C43 C 0.1657(5) -0.0622(8) 0.2140(7) 0.114(5) Uani 1 d D .
H43A H 0.2139(5) -0.0915(8) 0.2201(7) 0.136 Uiso 0.60 calc PR 1
H43B H 0.1723(5) -0.0134(8) 0.1855(7) 0.136 Uiso 0.60 calc PR 1
H43C H 0.2002(5) -0.0964(8) 0.2522(7) 0.136 Uiso 0.40 d PR 2
H43D H 0.1940(5) -0.0365(8) 0.1752(7) 0.136 Uiso 0.40 d PR 2
C44 C 0.0975(5) -0.1054(6) 0.1600(6) 0.069(3) Uani 1 d D .
H44A H 0.0857(5) -0.0875(6) 0.0974(6) 0.083 Uiso 1 calc R .
H44B H 0.1095(5) -0.1597(6) 0.1601(6) 0.083 Uiso 1 calc R .
O50 O -0.0864(4) -0.2193(3) 0.1267(5) 0.070(2) Uani 1 d D .
C51 C -0.0408(5) -0.2713(5) 0.0890(7) 0.077(3) Uani 1 d D .
H51A H 0.0140(5) -0.2671(5) 0.1193(7) 0.093 Uiso 0.60 calc PR 1
H51B H -0.0451(5) -0.2608(5) 0.0246(7) 0.093 Uiso 0.60 calc PR 1
H51C H 0.0019(5) -0.2908(5) 0.1332(7) 0.093 Uiso 0.40 d PR 2
H51D H -0.0206(5) -0.2463(5) 0.0425(7) 0.093 Uiso 0.40 d PR 2
C52 C -0.0710(10) -0.3498(6) 0.1019(17) 0.101(8) Uani 0.60 d PDU 1
H52A H -0.0747(10) -0.3801(6) 0.0470(17) 0.121 Uiso 0.60 calc PR 1
H52B H -0.0368(10) -0.3758(6) 0.1520(17) 0.121 Uiso 0.60 calc PR 1
C53 C -0.1498(11) -0.3373(8) 0.1222(22) 0.107(10) Uani 0.60 d PDU 1
H53A H -0.1906(11) -0.3465(8) 0.0684(22) 0.128 Uiso 0.60 calc PR 1
H53B H -0.1581(11) -0.3713(8) 0.1705(22) 0.128 Uiso 0.60 calc PR 1
C52' C -0.0964(14) -0.3324(17) 0.0451(24) 0.143(19) Uiso 0.40 d PD 2
H52C H -0.1128(14) -0.3235(17) -0.0200(24) 0.172 Uiso 0.40 calc PR 2
H52D H -0.0722(14) -0.3826(17) 0.0549(24) 0.172 Uiso 0.40 calc PR 2
C53' C -0.1643(16) -0.3262(16) 0.0909(26) 0.104(19) Uiso 0.40 d PD 2
H53C H -0.1678(16) -0.3716(16) 0.1271(26) 0.125 Uiso 0.40 calc PR 2
H53D H -0.2129(16) -0.3208(16) 0.0460(26) 0.125 Uiso 0.40 calc PR 2
C54 C -0.1500(5) -0.2563(5) 0.1511(8) 0.078(4) Uani 1 d D .
H54A H -0.1987(5) -0.2319(5) 0.1216(8) 0.094 Uiso 0.60 calc PR 1
H54B H -0.1456(5) -0.2534(5) 0.2166(8) 0.094 Uiso 0.60 calc PR 1
H54C H -0.1946(5) -0.2236(5) 0.1399(8) 0.094 Uiso 0.40 d PR 2
H54D H -0.1388(5) -0.2704(5) 0.2137(8) 0.094 Uiso 0.40 d PR 2
C60 C -0.6428(18) -0.0079(24) 0.3774(33) 0.187(14) Uani 0.50 d PDU -1
H60A H -0.6724(18) 0.0153(24) 0.3229(33) 0.281 Uiso 0.50 calc PR -1
H60B H -0.6510(18) 0.0203(24) 0.4297(33) 0.281 Uiso 0.50 calc PR -1
H60C H -0.6598(18) -0.0599(24) 0.3813(33) 0.281 Uiso 0.50 calc PR -1
C61 C -0.5589(18) -0.0069(22) 0.3749(24) 0.180(13) Uani 0.50 d PDU -1
H61A H -0.5419(18) 0.0456(22) 0.3701(24) 0.216 Uiso 0.50 calc PR -1
H61B H -0.5508(18) -0.0345(22) 0.3214(24) 0.216 Uiso 0.50 calc PR -1
C62 C -0.5112(26) -0.0425(20) 0.4577(29) 0.186(13) Uani 0.50 d PDU -1
H62A H -0.5406(26) -0.0842(20) 0.4773(29) 0.224 Uiso 0.50 calc PR -1
H62B H -0.4637(26) -0.0638(20) 0.4434(29) 0.224 Uiso 0.50 calc PR -1
C63 C -0.4900(29) 0.0136(23) 0.5324(29) 0.183(13) Uani 0.50 d PDU -1
H63A H -0.5302(29) 0.0146(23) 0.5684(29) 0.219 Uiso 0.50 calc PR -1
H63B H -0.4862(29) 0.0644(23) 0.5074(29) 0.219 Uiso 0.50 calc PR -1
C64 C -0.4132(20) -0.0085(25) 0.5911(31) 0.185(14) Uani 0.50 d PDU -1
H64A H -0.3992(20) 0.0279(25) 0.6398(31) 0.278 Uiso 0.50 calc PR -1
H64B H -0.3736(20) -0.0090(25) 0.5552(31) 0.278 Uiso 0.50 calc PR -1
H64C H -0.4175(20) -0.0586(25) 0.6161(31) 0.278 Uiso 0.50 calc PR -1

loop_
_atom_type_symbol
_atom_type_description
_atom_type_scat_dispersion_real
_atom_type_scat_dispersion_imag
_atom_type_scat_source
C C 0.0033 0.0016 'International Tables Vol C Tables 4.2.6.8 and 6.1.1.4'
H H 0.0000 0.0000 'International Tables Vol C Tables 4.2.6.8 and 6.1.1.4'
N N 0.0061 0.0033 'International Tables Vol C Tables 4.2.6.8 and 6.1.1.4'
O O 0.0106 0.0060 'International Tables Vol C Tables 4.2.6.8 and 6.1.1.4'
Cl Cl 0.1484 0.1585 'International Tables Vol C Tables 4.2.6.8 and 6.1.1.4'
Cr Cr 0.3209 0.6236 'International Tables Vol C Tables 4.2.6.8 and 6.1.1.4'
Li Li -0.0003 0.0001 'International Tables Vol C Tables 4.2.6.8 and 6.1.1.4'

loop_
_geom_angle_atom_site_label_1
_geom_angle_atom_site_label_2
_geom_angle_atom_site_label_3
_geom_angle
N21 Cr N1 88.7(3)
N21 Cr N27 78.8(3)
N1 Cr N27 166.6(3)
N21 Cr N7 88.5(2)
N1 Cr N7 78.5(3)
N27 Cr N7 105.5(2)
N21 Cr Cl1 93.2(2)
N1 Cr Cl1 88.4(2)
N27 Cr Cl1 87.7(2)
N7 Cr Cl1 166.7(2)
N21 Cr Cl2 172.2(2)
N1 Cr Cl2 98.6(2)
N27 Cr Cl2 94.2(2)
N7 Cr Cl2 90.2(2)
Cl1 Cr Cl2 89.87(9)
N21 Cr Li 139.0(4)
N1 Cr Li 85.7(4)
N27 Cr Li 100.7(3)
N7 Cr Li 129.6(3)
Cl1 Cr Li 46.2(3)
Cl2 Cr Li 45.2(3)
O40 Li O50 108.6(8)
O40 Li Cl2 112.2(8)
O50 Li Cl2 114.7(8)
O40 Li Cl1 119.0(8)
O50 Li Cl1 110.9(8)
Cl2 Li Cl1 90.7(6)
O40 Li Cr 118.4(7)
O50 Li Cr 133.0(7)
Cl2 Li Cr 46.2(3)
Cl1 Li Cr 46.1(3)
Cr Cl1 Li 87.8(4)
Li Cl2 Cr 88.6(4)
C2 N1 C5 106.3(7)
C2 N1 Cr 137.8(6)
C5 N1 Cr 113.9(5)
N1 C2 C3 111.3(8)
C2 C3 C4 106.8(8)
C3 C4 C5 106.0(8)
N1 C5 C6 116.0(8)
N1 C5 C4 109.6(8)
C6 C5 C4 134.4(9)
N7 C6 C5 120.9(8)
C6 N7 C8 116.0(7)
C6 N7 Cr 109.0(5)
C8 N7 Cr 134.9(5)
C9 C8 C13 123.4(8)
C9 C8 N7 119.2(7)
C13 C8 N7 117.2(7)
C8 C9 C10 116.4(8)
C8 C9 C14 123.1(8)
C10 C9 C14 120.2(8)
C11 C10 C9 121.3(9)
C12 C11 C10 120.6(9)
C11 C12 C13 123.1(9)
C8 C13 C12 115.1(8)
C8 C13 C17 123.4(7)
C12 C13 C17 121.0(8)
C16 C14 C15 109.2(8)
C16 C14 C9 114.5(9)
C15 C14 C9 110.8(8)
C13 C17 C18 111.3(8)
C13 C17 C19 113.5(8)
C18 C17 C19 110.8(9)
C22 N21 C25 105.5(7)
C22 N21 Cr 139.1(6)
C25 N21 Cr 115.2(5)
N21 C22 C23 111.2(8)
C24 C23 C22 106.0(8)
C23 C24 C25 107.3(8)
N21 C25 C24 109.9(7)
N21 C25 C26 115.0(8)
C24 C25 C26 135.1(9)
N27 C26 C25 119.1(8)
C26 N27 C28 115.5(7)
C26 N27 Cr 111.8(5)
C28 N27 Cr 130.7(5)
C29 C28 C33 121.8(8)
C29 C28 N27 120.3(7)
C33 C28 N27 117.9(8)
C30 C29 C28 117.6(8)
C30 C29 C34 120.8(8)
C28 C29 C34 121.2(7)
C31 C30 C29 121.8(9)
C32 C31 C30 120.0(9)
C31 C32 C33 122.3(9)
C32 C33 C28 116.5(9)
C32 C33 C37 117.7(8)
C28 C33 C37 125.7(8)
C36 C34 C29 113.3(7)
C36 C34 C35 111.4(8)
C29 C34 C35 108.6(8)
C38 C37 C39 110.1(8)
C38 C37 C33 110.1(7)
C39 C37 C33 112.3(8)
C44 O40 C41 109.1(5)
C44 O40 Li 124.9(7)
C41 O40 Li 124.3(7)
O40 C41 C42 106.7(7)
O40 C41 C42' 106.4(8)
C43 C42 C41 102.3(7)
C43 C42' C41 102.2(8)
C42' C43 C44 104.6(8)
C42 C43 C44 103.8(7)
O40 C44 C43 107.4(6)
C54 O50 C51 110.8(6)
C54 O50 Li 119.8(7)
C51 O50 Li 129.4(7)
O50 C51 C52 107.2(7)
O50 C51 C52' 105.6(9)
C53 C52 C51 105.0(8)
C54 C53 C52 105.0(8)
C53' C52' C51 104.4(9)
C52' C53' C54 106.7(9)
O50 C54 C53 108.3(7)
O50 C54 C53' 104.9(8)
C60 C61 C62 111.1(15)
C63 C62 C61 111.5(15)
C62 C63 C64 109.2(15)

loop_
_geom_bond_atom_site_label_1
_geom_bond_atom_site_label_2
_geom_bond_distance
Cr N21 2.005(7)
Cr N1 2.011(7)
Cr N27 2.149(6)
Cr N7 2.188(6)
Cr Cl1 2.349(2)
Cr Cl2 2.354(3)
Cr Li 3.26(2)
Li O40 1.91(2)
Li O50 1.92(2)
Li Cl2 2.31(2)
Li Cl1 2.35(2)
N1 C2 1.341(10)
N1 C5 1.371(10)
C2 C3 1.381(12)
C3 C4 1.384(12)
C4 C5 1.405(12)
C5 C6 1.394(11)
C6 N7 1.286(9)
N7 C8 1.451(9)
C8 C9 1.384(11)
C8 C13 1.418(11)
C9 C10 1.433(12)
C9 C14 1.520(12)
C10 C11 1.361(13)
C11 C12 1.331(13)
C12 C13 1.423(11)
C13 C17 1.494(12)
C14 C16 1.510(12)
C14 C15 1.514(12)
C17 C18 1.524(14)
C17 C19 1.539(12)
N21 C22 1.348(10)
N21 C25 1.380(10)
C22 C23 1.394(11)
C23 C24 1.374(11)
C24 C25 1.384(11)
C25 C26 1.425(11)
C26 N27 1.287(9)
N27 C28 1.467(10)
C28 C29 1.406(11)
C28 C33 1.415(11)
C29 C30 1.387(12)
C29 C34 1.504(11)
C30 C31 1.368(12)
C31 C32 1.365(13)
C32 C33 1.396(13)
C33 C37 1.522(12)
C34 C36 1.498(12)
C34 C35 1.529(12)
C37 C38 1.509(11)
C37 C39 1.517(12)
O40 C44 1.420(7)
O40 C41 1.424(7)
C41 C42 1.509(9)
C41 C42' 1.519(10)
C42 C43 1.497(9)
C42' C43 1.490(10)
C43 C44 1.511(8)
O50 C54 1.411(7)
O50 C51 1.415(7)
C51 C52 1.510(9)
C51 C52' 1.513(10)
C52 C53 1.498(9)
C53 C54 1.495(9)
C52' C53' 1.506(10)
C53' C54 1.522(10)
C60 C61 1.486(10)
C61 C62 1.494(10)
C62 C63 1.491(10)
C63 C64 1.505(10)
